data_7059753
loop_
_publ_author_name
'Smith, Jermaine A.'
'Singh-Wilmot, Marvadeen A.'
'Carter, Korey P.'
'Cahill, Christopher L.'
'Ridenour, J. August'

_publ_section_title
;
 Supramolecular assembly of lanthanide-2,3,5,6-tetrafluoroterephthalic
 acid coordination polymers via fluorine&#x22EF;fluorine interactions: a
 platform for luminescent detection of Fe3+ and nitroaromatic compounds
;
_journal_issue 28
_journal_name_full 'New Journal of Chemistry'
_journal_page_first 12317
_journal_page_last 12330
_journal_paper_doi 10.1039/D0NJ02604B
_journal_volume 44
_journal_year 2020
_chemical_formula_sum 'C12 H2 F6 O9 Yb'
_chemical_formula_weight 577.18
_space_group_crystal_system triclinic
_space_group_IT_number 2
_space_group_name_Hall '-P 1'
_space_group_name_H-M_alt 'P -1'
_atom_sites_solution_hydrogens difmap
_audit_creation_method SHELXL-2014
_audit_update_record
;
2019-06-20 deposited with the CCDC.	2020-06-30 downloaded from the CCDC.
;
_cell_angle_alpha 67.313(2)
_cell_angle_beta 68.094(3)
_cell_angle_gamma 75.535(2)
_cell_formula_units_Z 2
_cell_length_a 8.7710(7)
_cell_length_b 8.9368(7)
_cell_length_c 11.5310(9)
_cell_measurement_reflns_used 21329
_cell_measurement_temperature 293(2)
_cell_measurement_theta_max 54.425
_cell_measurement_theta_min 4.979
_cell_volume 767.76(11)
_computing_cell_refinement 'SAINT, Bruker-AXS'
_computing_data_collection 'APEX, Bruker-AXS'
_computing_data_reduction 'SAINT, Bruker-AXS'
_computing_molecular_graphics 'WINGX (Farrugia, 2012)'
_computing_publication_material 'Crystal Maker (Palmer, 2009)'
_computing_structure_refinement 'SHELXL-2014 (Sheldrick, 2015)'
_computing_structure_solution 'SIR92 (Guagliardi, 1994)'
_diffrn_ambient_temperature 293(2)
_diffrn_measured_fraction_theta_full 0.998
_diffrn_measured_fraction_theta_max 0.994
_diffrn_measurement_device_type 'Bruker APEX II CCD'
_diffrn_measurement_method 'omega scans'
_diffrn_radiation_probe x-ray
_diffrn_radiation_type MoK\a
_diffrn_radiation_wavelength 0.71073
_diffrn_reflns_av_R_equivalents 0.0369
_diffrn_reflns_av_unetI/netI 0.0227
_diffrn_reflns_Laue_measured_fraction_full 0.998
_diffrn_reflns_Laue_measured_fraction_max 0.994
_diffrn_reflns_limit_h_max 11
_diffrn_reflns_limit_h_min -11
_diffrn_reflns_limit_k_max 11
_diffrn_reflns_limit_k_min -11
_diffrn_reflns_limit_l_max 14
_diffrn_reflns_limit_l_min -14
_diffrn_reflns_number 20744
_diffrn_reflns_point_group_measured_fraction_full 0.998
_diffrn_reflns_point_group_measured_fraction_max 0.994
_diffrn_reflns_theta_full 25.500
_diffrn_reflns_theta_max 26.951
_diffrn_reflns_theta_min 2.489
_diffrn_source 'fine-focus sealed tube'
_exptl_absorpt_coefficient_mu 6.210
_exptl_absorpt_correction_T_max 0.7455
_exptl_absorpt_correction_T_min 0.5491
_exptl_absorpt_correction_type empirical
_exptl_absorpt_process_details 'SADABS (Sheldrick, 2015)'
_exptl_crystal_colour Colorless
_exptl_crystal_density_diffrn 2.497
_exptl_crystal_description 'Rectangular Plate'
_exptl_crystal_F_000 540
_exptl_crystal_recrystallization_method 'Slow Evaporation'
_exptl_crystal_size_max 0.293
_exptl_crystal_size_mid 0.221
_exptl_crystal_size_min 0.112
_refine_diff_density_max 4.254
_refine_diff_density_min -1.232
_refine_diff_density_rms 0.164
_refine_ls_extinction_method none
_refine_ls_goodness_of_fit_ref 1.065
_refine_ls_hydrogen_treatment refall
_refine_ls_matrix_type full
_refine_ls_number_parameters 334
_refine_ls_number_reflns 3321
_refine_ls_number_restraints 12
_refine_ls_restrained_S_all 1.063
_refine_ls_R_factor_all 0.0275
_refine_ls_R_factor_gt 0.0267
_refine_ls_shift/su_max 0.002
_refine_ls_shift/su_mean 0.000
_refine_ls_structure_factor_coef Fsqd
_refine_ls_weighting_details 'w=1/[\s^2^(Fo^2^)+(0.0511P)^2^+1.1650P] where P=(Fo^2^+2Fc^2^)/3'
_refine_ls_weighting_scheme calc
_refine_ls_wR_factor_gt 0.0697
_refine_ls_wR_factor_ref 0.0703
_reflns_Friedel_coverage 0.000
_reflns_number_gt 3210
_reflns_number_total 3321
_reflns_threshold_expression 'I > 2\s(I)'
_cod_data_source_file d0nj02604b2.cif
_cod_data_source_block Compound_13
_cod_depositor_comments
;Adding full bibliography for 7059744--7059757.cif.

 Adding full bibliography for 7059744--7059757.cif.
;
_cod_database_code 7059753
_shelx_space_group_comment
;
The symmetry employed for this shelxl refinement is uniquely defined
by the following loop, which should always be used as a source of
symmetry information in preference to the above space-group names.
They are only intended as comments.
;
_shelx_estimated_absorpt_t_min 0.263
_shelx_estimated_absorpt_t_max 0.543
_shelxl_version_number 2014-1

loop_
_space_group_symop_operation_xyz
'x, y, z'
'-x, -y, -z'

loop_
_atom_site_label
_atom_site_type_symbol
_atom_site_fract_x
_atom_site_fract_y
_atom_site_fract_z
_atom_site_U_iso_or_equiv
_atom_site_adp_type
_atom_site_occupancy
_atom_site_site_symmetry_order
_atom_site_calc_flag
_atom_site_refinement_flags_posn
_atom_site_refinement_flags_adp
_atom_site_refinement_flags_occupancy
_atom_site_disorder_assembly
_atom_site_disorder_group
C1 C 0.7667(6) 0.7325(5) 0.4946(5) 0.0292(9) Uani 1 1 d . . . . .
C2 C 0.6283(5) 0.8713(5) 0.4973(5) 0.0276(9) Uani 1 1 d . . . . .
C3 C 0.5884(6) 0.9718(6) 0.3831(4) 0.0270(9) Uani 1 1 d . . . . .
C4 C 0.5371(6) 0.9031(6) 0.6141(4) 0.0280(9) Uani 1 1 d . . . . .
C5 C 1.1836(6) 0.6971(6) 0.6982(4) 0.0280(9) Uani 1 1 d . . . . .
C12 C 1.1025(6) 0.5984(5) 0.2490(4) 0.0254(9) Uani 1 1 d . . . . .
C9 C 1.1262(6) 0.6261(6) 0.1056(4) 0.0246(9) Uani 1 1 d . . . . .
O1 O 0.9064(4) 0.7647(4) 0.4737(4) 0.0414(8) Uani 1 1 d . . . . .
O2 O 0.7251(5) 0.5985(4) 0.5141(4) 0.0428(9) Uani 1 1 d . . . . .
OW1 O 1.4488(4) 0.6714(5) 0.3637(3) 0.0357(7) Uani 1 1 d . . . . .
OW2 O 1.1884(5) 0.9353(4) 0.3601(4) 0.0337(7) Uani 1 1 d . . . . .
O3 O 1.2941(4) 0.6074(5) 0.6401(3) 0.0390(8) Uani 1 1 d . . . . .
O4 O 1.0836(5) 0.7991(4) 0.6422(3) 0.0368(8) Uani 1 1 d . . . . .
O6 O 0.9962(5) 0.4961(4) 0.6673(3) 0.0395(8) Uani 1 1 d . . . . .
O5 O 1.1865(5) 0.6727(5) 0.2707(3) 0.0352(8) Uani 1 1 d . . . . .
OW3 O 1.4155(8) 0.9053(8) 0.1221(5) 0.0821(18) Uani 1 1 d . . . . .
F1 F 0.6719(4) 0.9432(4) 0.2694(3) 0.0476(8) Uani 1 1 d . . . . .
F2 F 0.5743(4) 0.8096(4) 0.7251(3) 0.0478(8) Uani 1 1 d . . . . .
Yb1 Yb 1.16323(2) 0.66067(2) 0.48132(2) 0.01667(8) Uani 1 1 d . . . . .
C6 C 1.1650(6) 0.6752(6) 0.8381(4) 0.0268(9) Uani 1 1 d . . . . .
F3A_a F 0.8892(9) 0.8007(10) -0.1228(7) 0.056(2) Uani 0.512(5) 1 d D . P A 1
F4A_a F 0.8533(8) 0.7566(10) 0.1244(6) 0.0526(19) Uani 0.512(5) 1 d D . P A 1
F5A_a F 1.3992(8) 0.4970(10) 0.0734(6) 0.0490(18) Uani 0.512(5) 1 d D . P A 1
F6A_a F 1.4353(8) 0.5257(9) -0.1710(6) 0.0477(18) Uani 0.512(5) 1 d D . P A 1
C7A_a C 1.0218(13) 0.7282(15) -0.0799(9) 0.034(2) Uani 0.512(5) 1 d D . P A 1
C8A_a C 0.9993(12) 0.7042(13) 0.0494(8) 0.030(2) Uani 0.512(5) 1 d D . P A 1
C10A_a C 1.2711(12) 0.5719(13) 0.0257(9) 0.028(2) Uani 0.488(5) 1 d D . P A 1
C11A_a C 1.2904(13) 0.5879(14) -0.1034(8) 0.0285(19) Uani 0.512(5) 1 d D . P A 1
F3B_b F 1.0220(10) 0.9446(7) -0.1720(6) 0.0429(17) Uani 0.488(5) 1 d D . P A 2
F4B_b F 0.9968(11) 0.8966(8) 0.0754(6) 0.0497(19) Uani 0.488(5) 1 d D . P A 2
F5B_b F 1.2536(10) 0.3582(8) 0.1212(6) 0.0495(19) Uani 0.488(5) 1 d D . P A 2
F6B_b F 1.2930(10) 0.4047(9) -0.1262(6) 0.050(2) Uani 0.488(5) 1 d D . P A 2
C7B_b C 1.0851(14) 0.7987(12) -0.1039(9) 0.028(2) Uani 0.488(5) 1 d D . P A 2
C8B_b C 1.0700(14) 0.7741(11) 0.0248(8) 0.027(2) Uani 0.488(5) 1 d D . P A 2
C10B_b C 1.1992(14) 0.5052(11) 0.0492(8) 0.0272(19) Uani 0.488(5) 1 d D . P A 2
C11B_b C 1.2190(14) 0.5298(12) -0.0810(9) 0.031(2) Uani 0.512(5) 1 d D . P A 2
HW2A H 1.113(6) 1.003(6) 0.367(5) 0.015(12) Uiso 1 1 d . . . . .
HW2B H 1.256(9) 0.946(9) 0.282(8) 0.05(2) Uiso 1 1 d . . . . .

loop_
_atom_site_aniso_label
_atom_site_aniso_U_11
_atom_site_aniso_U_22
_atom_site_aniso_U_33
_atom_site_aniso_U_23
_atom_site_aniso_U_13
_atom_site_aniso_U_12
C1 0.027(2) 0.027(2) 0.029(2) -0.0071(17) -0.0072(18) -0.0011(17)
C2 0.025(2) 0.025(2) 0.036(2) -0.0126(18) -0.0104(18) -0.0028(16)
C3 0.027(2) 0.030(2) 0.023(2) -0.0097(17) -0.0007(17) -0.0086(17)
C4 0.031(2) 0.029(2) 0.024(2) -0.0028(17) -0.0096(18) -0.0095(17)
C5 0.035(2) 0.040(2) 0.016(2) -0.0101(18) -0.0071(17) -0.0150(19)
C12 0.034(2) 0.031(2) 0.0115(18) -0.0061(15) -0.0055(16) -0.0085(17)
C9 0.034(2) 0.031(2) 0.0127(19) -0.0066(16) -0.0067(16) -0.0128(18)
O1 0.0301(18) 0.0397(19) 0.052(2) -0.0107(17) -0.0163(16) -0.0007(15)
O2 0.0377(19) 0.0278(17) 0.055(2) -0.0170(16) -0.0032(17) -0.0031(14)
OW1 0.0263(16) 0.049(2) 0.0316(18) -0.0154(15) -0.0004(13) -0.0136(14)
OW2 0.042(2) 0.0247(16) 0.0285(19) -0.0019(13) -0.0090(16) -0.0083(15)
O3 0.0295(17) 0.071(3) 0.0226(16) -0.0233(17) -0.0096(14) -0.0013(17)
O4 0.060(2) 0.0315(17) 0.0238(16) -0.0096(13) -0.0210(16) -0.0004(16)
O6 0.047(2) 0.0418(19) 0.0197(16) -0.0013(14) 0.0007(14) -0.0203(16)
O5 0.046(2) 0.051(2) 0.0167(15) -0.0121(14) -0.0074(14) -0.0218(16)
OW3 0.095(4) 0.091(4) 0.039(3) 0.001(3) -0.001(3) -0.043(3)
F1 0.0521(19) 0.0501(18) 0.0364(17) -0.0231(14) -0.0064(14) 0.0042(15)
F2 0.0536(19) 0.0480(18) 0.0376(17) -0.0062(14) -0.0243(15) 0.0038(15)
Yb1 0.02022(11) 0.02099(11) 0.01029(11) -0.00495(7) -0.00495(7) -0.00495(7)
C6 0.036(2) 0.035(2) 0.0133(19) -0.0084(16) -0.0063(17) -0.0124(18)
F3A_a 0.045(4) 0.088(6) 0.032(3) -0.021(3) -0.020(3) 0.015(4)
F4A_a 0.045(4) 0.076(5) 0.026(3) -0.022(3) -0.008(3) 0.013(3)
F5A_a 0.038(3) 0.082(5) 0.030(3) -0.020(3) -0.020(3) 0.005(3)
F6A_a 0.038(3) 0.076(5) 0.027(3) -0.027(3) -0.007(2) 0.009(3)
C7A_a 0.041(6) 0.045(6) 0.026(5) -0.013(4) -0.021(4) -0.002(5)
C8A_a 0.035(5) 0.038(5) 0.015(4) -0.010(4) -0.003(4) -0.005(4)
C10A_a 0.034(5) 0.035(5) 0.015(4) -0.002(4) -0.012(4) -0.009(4)
C11A_a 0.032(5) 0.042(5) 0.013(4) -0.013(4) -0.005(4) -0.004(4)
F3B_b 0.076(5) 0.031(3) 0.026(3) -0.007(2) -0.028(3) 0.004(3)
F4B_b 0.085(5) 0.038(3) 0.026(3) -0.018(3) -0.018(3) 0.005(3)
F5B_b 0.076(5) 0.041(4) 0.025(3) -0.010(3) -0.022(3) 0.014(3)
F6B_b 0.072(5) 0.050(4) 0.029(3) -0.025(3) -0.018(3) 0.016(3)
C7B_b 0.041(6) 0.029(5) 0.018(5) -0.003(4) -0.015(4) -0.011(4)
C8B_b 0.042(6) 0.028(4) 0.014(4) -0.007(3) -0.005(4) -0.012(4)
C10B_b 0.039(5) 0.032(5) 0.013(4) -0.005(3) -0.009(4) -0.007(4)
C11B_b 0.033(5) 0.039(5) 0.026(5) -0.019(4) -0.010(4) -0.003(4)

loop_
_atom_type_symbol
_atom_type_description
_atom_type_scat_dispersion_real
_atom_type_scat_dispersion_imag
_atom_type_scat_source
C C 0.0033 0.0016 'International Tables Vol C Tables 4.2.6.8 and 6.1.1.4'
H H 0.0000 0.0000 'International Tables Vol C Tables 4.2.6.8 and 6.1.1.4'
O O 0.0106 0.0060 'International Tables Vol C Tables 4.2.6.8 and 6.1.1.4'
F F 0.0171 0.0103 'International Tables Vol C Tables 4.2.6.8 and 6.1.1.4'
Yb Yb -0.3850 5.5486 'International Tables Vol C Tables 4.2.6.8 and 6.1.1.4'

loop_
_geom_angle_atom_site_label_1
_geom_angle_atom_site_label_2
_geom_angle_atom_site_label_3
_geom_angle
_geom_angle_site_symmetry_1
_geom_angle_site_symmetry_3
_geom_angle_publ_flag
O1 C1 O2 128.4(4) . . ?
O1 C1 C2 116.5(4) . . ?
O2 C1 C2 115.1(4) . . ?
C4 C2 C3 118.0(4) . . ?
C4 C2 C1 120.7(4) . . ?
C3 C2 C1 121.3(4) . . ?
F1 C3 C4 119.1(4) . 2_676 ?
F1 C3 C2 119.6(4) . . ?
C4 C3 C2 121.2(4) 2_676 . ?
F2 C4 C3 120.0(4) . 2_676 ?
F2 C4 C2 119.2(4) . . ?
C3 C4 C2 120.8(4) 2_676 . ?
O3 C5 O4 120.5(4) . . ?
O3 C5 C6 119.4(4) . . ?
O4 C5 C6 120.0(4) . . ?
O3 C5 Yb1 59.7(2) . . ?
O4 C5 Yb1 62.7(2) . . ?
C6 C5 Yb1 162.8(3) . . ?
O6 C12 O5 126.3(4) 2_766 . ?
O6 C12 C9 116.9(4) 2_766 . ?
O5 C12 C9 116.8(4) . . ?
O6 C12 Yb1 88.8(3) 2_766 . ?
O5 C12 Yb1 37.5(2) . . ?
C9 C12 Yb1 154.2(3) . . ?
C10B_b C9 C8B_b 116.1(6) . . ?
C10A_a C9 C8A_a 116.5(6) . . ?
C10A_a C9 C12 121.7(5) . . ?
C10B_b C9 C12 122.1(5) . . ?
C8B_b C9 C12 121.7(5) . . ?
C8A_a C9 C12 121.7(5) . . ?
C1 O1 Yb1 145.3(3) . . ?
C1 O2 Yb1 140.7(3) . 2_766 ?
Yb1 OW2 HW2A 122(4) . . ?
Yb1 OW2 HW2B 111(5) . . ?
HW2A OW2 HW2B 117(6) . . ?
C5 O3 Yb1 92.8(3) . . ?
C5 O4 Yb1 89.7(3) . . ?
C12 O6 Yb1 168.0(3) 2_766 . ?
C12 O5 Yb1 123.3(3) . . ?
O1 Yb1 O2 123.75(14) . 2_766 ?
O1 Yb1 O6 75.26(14) . . ?
O2 Yb1 O6 74.51(14) 2_766 . ?
O1 Yb1 O5 78.87(14) . . ?
O2 Yb1 O5 78.83(15) 2_766 . ?
O6 Yb1 O5 122.21(13) . . ?
O1 Yb1 OW2 77.10(14) . . ?
O2 Yb1 OW2 144.13(14) 2_766 . ?
O6 Yb1 OW2 141.31(15) . . ?
O5 Yb1 OW2 77.46(13) . . ?
O1 Yb1 O3 132.74(13) . . ?
O2 Yb1 O3 83.64(15) 2_766 . ?
O6 Yb1 O3 77.25(14) . . ?
O5 Yb1 O3 148.17(13) . . ?
OW2 Yb1 O3 103.28(14) . . ?
O1 Yb1 OW1 145.13(14) . . ?
O2 Yb1 OW1 73.75(13) 2_766 . ?
O6 Yb1 OW1 139.04(14) . . ?
O5 Yb1 OW1 75.56(13) . . ?
OW2 Yb1 OW1 74.51(14) . . ?
O3 Yb1 OW1 74.12(12) . . ?
O1 Yb1 O4 81.59(14) . . ?
O2 Yb1 O4 132.71(13) 2_766 . ?
O6 Yb1 O4 75.44(13) . . ?
O5 Yb1 O4 148.45(13) . . ?
OW2 Yb1 O4 74.17(13) . . ?
O3 Yb1 O4 54.52(12) . . ?
OW1 Yb1 O4 109.22(13) . . ?
O1 Yb1 C5 106.12(15) . . ?
O2 Yb1 C5 106.82(15) 2_766 . ?
O6 Yb1 C5 70.55(14) . . ?
O5 Yb1 C5 167.24(13) . . ?
OW2 Yb1 C5 92.05(14) . . ?
O3 Yb1 C5 27.47(14) . . ?
OW1 Yb1 C5 94.80(13) . . ?
O4 Yb1 C5 27.61(14) . . ?
O1 Yb1 C12 69.97(13) . . ?
O2 Yb1 C12 72.31(14) 2_766 . ?
O6 Yb1 C12 103.13(13) . . ?
O5 Yb1 C12 19.12(12) . . ?
OW2 Yb1 C12 92.12(12) . . ?
O3 Yb1 C12 154.65(12) . . ?
OW1 Yb1 C12 91.17(12) . . ?
O4 Yb1 C12 150.66(12) . . ?
C5 Yb1 C12 173.46(12) . . ?
O1 Yb1 Yb1 61.15(10) . 2_766 ?
O2 Yb1 Yb1 62.92(10) 2_766 2_766 ?
O6 Yb1 Yb1 50.55(10) . 2_766 ?
O5 Yb1 Yb1 71.67(9) . 2_766 ?
OW2 Yb1 Yb1 131.57(9) . 2_766 ?
O3 Yb1 Yb1 122.56(10) . 2_766 ?
OW1 Yb1 Yb1 129.38(9) . 2_766 ?
O4 Yb1 Yb1 118.97(10) . 2_766 ?
C5 Yb1 Yb1 121.07(10) . 2_766 ?
C12 Yb1 Yb1 52.58(8) . 2_766 ?
O1 Yb1 HW2B 85.4(15) . . ?
O2 Yb1 HW2B 127.6(16) 2_766 . ?
O6 Yb1 HW2B 157.0(16) . . ?
O5 Yb1 HW2B 64.2(15) . . ?
OW2 Yb1 HW2B 16.9(16) . . ?
O3 Yb1 HW2B 108.6(15) . . ?
OW1 Yb1 HW2B 62.3(16) . . ?
O4 Yb1 HW2B 89.8(16) . . ?
C5 Yb1 HW2B 104.1(15) . . ?
C12 Yb1 HW2B 81.1(15) . . ?
Yb1 Yb1 HW2B 128.8(15) 2_766 . ?
C11B_b C6 C7B_b 116.1(6) 1_556 1_556 ?
C7A_a C6 C11A_a 115.5(6) 1_556 1_556 ?
C7A_a C6 C5 122.2(5) 1_556 . ?
C11B_b C6 C5 121.2(5) 1_556 . ?
C7B_b C6 C5 122.6(5) 1_556 . ?
C11A_a C6 C5 122.1(5) 1_556 . ?
F3A_a C7A_a C6 120.3(7) . 1_554 ?
F3A_a C7A_a C8A_a 116.2(9) . . ?
C6 C7A_a C8A_a 123.4(8) 1_554 . ?
F4A_a C8A_a C7A_a 119.8(8) . . ?
F4A_a C8A_a C9 118.9(7) . . ?
C7A_a C8A_a C9 121.2(8) . . ?
F5A_a C10A_a C9 119.6(7) . . ?
F5A_a C10A_a C11A_a 118.3(8) . . ?
C9 C10A_a C11A_a 122.1(8) . . ?
F6A_a C11A_a C10A_a 117.0(8) . . ?
F6A_a C11A_a C6 121.9(7) . 1_554 ?
C10A_a C11A_a C6 120.9(7) . 1_554 ?
F3B_b C7B_b C8B_b 117.4(8) . . ?
F3B_b C7B_b C6 121.6(7) . 1_554 ?
C8B_b C7B_b C6 121.0(8) . 1_554 ?
F4B_b C8B_b C7B_b 119.2(8) . . ?
F4B_b C8B_b C9 118.6(7) . . ?
C7B_b C8B_b C9 122.2(8) . . ?
F5B_b C10B_b C9 119.8(7) . . ?
F5B_b C10B_b C11B_b 118.1(8) . . ?
C9 C10B_b C11B_b 122.1(8) . . ?
F6B_b C11B_b C6 120.5(7) . 1_554 ?
F6B_b C11B_b C10B_b 117.2(8) . . ?
C6 C11B_b C10B_b 122.3(8) 1_554 . ?

loop_
_geom_bond_atom_site_label_1
_geom_bond_atom_site_label_2
_geom_bond_distance
_geom_bond_site_symmetry_2
_geom_bond_publ_flag
C1 O1 1.242(6) . ?
C1 O2 1.251(6) . ?
C1 C2 1.505(6) . ?
C2 C4 1.383(7) . ?
C2 C3 1.392(7) . ?
C3 F1 1.330(5) . ?
C3 C4 1.360(7) 2_676 ?
C4 F2 1.339(5) . ?
C4 C3 1.360(7) 2_676 ?
C5 O3 1.255(6) . ?
C5 O4 1.259(6) . ?
C5 C6 1.498(6) . ?
C5 Yb1 2.717(4) . ?
C12 O6 1.228(6) 2_766 ?
C12 O5 1.248(6) . ?
C12 C9 1.514(6) . ?
C12 Yb1 3.183(4) . ?
C9 C10A_a 1.364(11) . ?
C9 C10B_b 1.374(10) . ?
C9 C8B_b 1.388(10) . ?
C9 C8A_a 1.396(10) . ?
O1 Yb1 2.233(3) . ?
O2 Yb1 2.267(3) 2_766 ?
OW1 Yb1 2.368(3) . ?
OW2 Yb1 2.328(3) . ?
OW2 HW2A 0.78(5) . ?
OW2 HW2B 0.86(8) . ?
O3 Yb1 2.349(3) . ?
O4 Yb1 2.415(3) . ?
O6 C12 1.228(6) 2_766 ?
O6 Yb1 2.282(3) . ?
O5 Yb1 2.321(3) . ?
Yb1 O2 2.267(3) 2_766 ?
Yb1 Yb1 4.3433(4) 2_766 ?
Yb1 HW2B 2.75(7) . ?
C6 C7A_a 1.363(11) 1_556 ?
C6 C11B_b 1.367(11) 1_556 ?
C6 C7B_b 1.410(11) 1_556 ?
C6 C11A_a 1.412(10) 1_556 ?
F3A_a C7A_a 1.350(10) . ?
F4A_a C8A_a 1.339(10) . ?
F5A_a C10A_a 1.346(10) . ?
F6A_a C11A_a 1.332(10) . ?
C7A_a C6 1.363(11) 1_554 ?
C7A_a C8A_a 1.365(11) . ?
C10A_a C11A_a 1.388(11) . ?
C11A_a C6 1.412(10) 1_554 ?
F3B_b C7B_b 1.341(10) . ?
F4B_b C8B_b 1.347(10) . ?
F5B_b C10B_b 1.335(10) . ?
F6B_b C11B_b 1.333(10) . ?
C7B_b C8B_b 1.374(11) . ?
C7B_b C6 1.410(11) 1_554 ?
C10B_b C11B_b 1.379(11) . ?
C11B_b C6 1.367(10) 1_554 ?
